data_1508140
loop_
_publ_author_name
'Denmark, Scott E.'
'Wilson, Tyler W.'

_publ_contact_author
; 
Danielle L. Gray 
University of Illinois 
School of Chemical Sciences, Box 59-1 
505 South Mathews Avenue 
Urbana, Illinois  61801 
USA 
;
_publ_section_title
;
 N-silyl oxyketene imines are underused yet highly versatile reagents for
 catalytic asymmetric synthesis.
;
_journal_issue 11
_journal_name_full 'Nature chemistry'
_journal_page_first 937
_journal_page_last 943
_journal_paper_doi 10.1038/nchem.857
_journal_volume 2
_journal_year 2010
_chemical_absolute_configuration ad
_chemical_formula_moiety 'C17 H25 N O2'
_chemical_formula_sum 'C17 H25 N O2'
_chemical_formula_weight 275.38
_chemical_name_systematic
; 
? 
;
_space_group_IT_number 4
_symmetry_cell_setting monoclinic
_symmetry_space_group_name_Hall 'P 2yb'
_symmetry_space_group_name_H-M 'P 1 21 1'
_atom_sites_solution_hydrogens geom
_atom_sites_solution_primary direct
_atom_sites_solution_secondary difmap
_audit_creation_method SHELXL-97
_audit_update_record
; 
? 
;
_cell_angle_alpha 90.00
_cell_angle_beta 94.388(4)
_cell_angle_gamma 90.00
_cell_formula_units_Z 2
_cell_length_a 10.2338(7)
_cell_length_b 6.6050(5)
_cell_length_c 11.9985(8)
_cell_measurement_reflns_used 4407
_cell_measurement_temperature 198(2)
_cell_measurement_theta_max 64.44
_cell_measurement_theta_min 3.69
_cell_volume 808.65(10)
_computing_cell_refinement 'SAINT V7.23A (Bruker, 2005)'
_computing_data_collection 'APEX2 V2.0-1 (Bruker, 2004)'
_computing_data_reduction
; 
SAINT V7.23A, XPREP V2005/2, SADABS V2007/4, TWINABS V2007/5 
(Bruker, 2005 & 2007) 
;
_computing_molecular_graphics
; 
SHELXTL V6.12 (Bruker, 2005), CrystalMaker v2.1.3 (CrystalMaker, 1994) 
;
_computing_publication_material 'XCIF V6.12 (Bruker, 2005)'
_computing_structure_refinement 'SHELXTL V6.12 (Bruker, 2005)'
_computing_structure_solution 'SHELXTL V6.12 (Bruker, 2005)'
_diffrn_ambient_temperature 198(2)
_diffrn_measured_fraction_theta_full 0.962
_diffrn_measured_fraction_theta_max 0.962
_diffrn_measurement_device 'Bruker Kappa/ApexII CCD'
_diffrn_measurement_method 'profile data from \f and \w scans'
_diffrn_radiation_monochromator graphite
_diffrn_radiation_source 'fine-focus sealed tube'
_diffrn_radiation_type CuK\a
_diffrn_radiation_wavelength 1.54178
_diffrn_radiation_wavelength_id b40has
_diffrn_reflns_av_R_equivalents 0.0158
_diffrn_reflns_av_sigmaI/netI 0.0176
_diffrn_reflns_limit_h_max 11
_diffrn_reflns_limit_h_min -11
_diffrn_reflns_limit_k_max 6
_diffrn_reflns_limit_k_min -7
_diffrn_reflns_limit_l_max 13
_diffrn_reflns_limit_l_min -13
_diffrn_reflns_number 5440
_diffrn_reflns_theta_full 64.86
_diffrn_reflns_theta_max 64.86
_diffrn_reflns_theta_min 3.69
_exptl_absorpt_coefficient_mu 0.575
_exptl_absorpt_correction_T_max 0.9426
_exptl_absorpt_correction_T_min 0.8845
_exptl_absorpt_correction_type integration
_exptl_absorpt_process_details 'SHELXTL/XPREP V2005/2 (Bruker, 2005)'
_exptl_crystal_colour colourless
_exptl_crystal_density_diffrn 1.131
_exptl_crystal_density_method 'not measured'
_exptl_crystal_description prism
_exptl_crystal_F_000 300
_exptl_crystal_id b40has
_exptl_crystal_preparation
; 
The data crystal was mounted using oil (Parantone-N, Exxon) to a 
0.3 mm cryo-loop (Hampton Research). 
;
_exptl_crystal_size_max 0.558
_exptl_crystal_size_mid 0.161
_exptl_crystal_size_min 0.154
_refine_diff_density_max 0.098
_refine_diff_density_min -0.154
_refine_diff_density_rms 0.029
_refine_ls_abs_structure_details
;
In order to be able to confirm the absolute structure of the molecule, data was 
collected using Cu radiation.  On the basis of 975 unmerged 
Friedel opposites, the Flack parameter was determined to be unreliable 
(Flack, 1983 & 2000).  The absolute structure was confirmed using Bayesian 
statistics on 953 select Bijvoet pairs (Hooft, Straver & Spek, 2008).  The 
Hooft y parameter was determined to be 0.09(6).  This supports the given 
absolute structure configuration with negligible contribution from the racemate.
;
_refine_ls_abs_structure_Flack 0.09(16)
_refine_ls_extinction_method none
_refine_ls_goodness_of_fit_ref 1.083
_refine_ls_hydrogen_treatment mixed
_refine_ls_matrix_type full
_refine_ls_number_parameters 189
_refine_ls_number_reflns 2420
_refine_ls_number_restraints 1
_refine_ls_restrained_S_all 1.083
_refine_ls_R_factor_all 0.0266
_refine_ls_R_factor_gt 0.0263
_refine_ls_shift/su_max 0.001
_refine_ls_shift/su_mean 0.000
_refine_ls_structure_factor_coef Fsqd
_refine_ls_weighting_details 'calc w=1/[\s^2^(Fo^2^)+(0.0323P)^2^+0.1171P] where P=(Fo^2^+2Fc^2^)/3'
_refine_ls_weighting_scheme calc
_refine_ls_wR_factor_gt 0.0656
_refine_ls_wR_factor_ref 0.0658
_reflns_number_gt 2391
_reflns_number_total 2420
_reflns_threshold_expression >2sigma(I)
_cod_data_source_file nchem.857-s2.cif
_cod_data_source_block b40has
_cod_depositor_comments
;
The following automatic conversions were performed:

'_symmetry_cell_setting' value 'Monoclinic' changed to 'monoclinic'
according to /home/saulius/struct/CIF-dictionaries/cif_core.dic
dictionary named 'cif_core.dic' version 2.4.1 from 2010-06-29.

Automatic conversion script
Id: cif_fix_values 1891 2012-01-12 08:04:46Z andrius 
;
_cod_original_sg_symbol_H-M 'P2(1)   '
_cod_database_code 1508140
_refine_ls_abs_structure_hooft 0.09(6)

loop_
_symmetry_equiv_pos_as_xyz
'x, y, z'
'-x, y+1/2, -z'

loop_
_atom_site_label
_atom_site_type_symbol
_atom_site_fract_x
_atom_site_fract_y
_atom_site_fract_z
_atom_site_U_iso_or_equiv
_atom_site_adp_type
_atom_site_occupancy
_atom_site_symmetry_multiplicity
_atom_site_calc_flag
_atom_site_refinement_flags
O1 O 0.90765(9) 0.18399(16) 0.92636(8) 0.0297(2) Uani 1 1 d .
H1D H 0.8645(18) 0.114(3) 0.8773(15) 0.045 Uiso 1 1 d .
O2 O 0.71857(8) 0.32495(13) 0.76540(6) 0.0217(2) Uani 1 1 d .
N1 N 0.78832(15) 0.8403(2) 0.80109(13) 0.0546(4) Uani 1 1 d .
C1 C 0.64693(16) 0.4290(3) 1.15266(12) 0.0505(5) Uani 1 1 d .
H1A H 0.6750 0.4834 1.2266 0.076 Uiso 1 1 calc R
H1B H 0.6604 0.2821 1.1525 0.076 Uiso 1 1 calc R
H1C H 0.5538 0.4588 1.1351 0.076 Uiso 1 1 calc R
C2 C 0.72713(12) 0.5263(2) 1.06518(10) 0.0286(3) Uani 1 1 d .
H2 H 0.8215 0.4914 1.0833 0.034 Uiso 1 1 calc R
C3 C 0.68261(11) 0.4327(2) 0.95105(10) 0.0236(3) Uani 1 1 d .
H3A H 0.5954 0.4900 0.9275 0.028 Uiso 1 1 calc R
H3B H 0.6700 0.2858 0.9629 0.028 Uiso 1 1 calc R
C4 C 0.76907(11) 0.4565(2) 0.85205(10) 0.0204(3) Uani 1 1 d .
C5 C 0.91251(11) 0.3810(2) 0.88118(10) 0.0226(3) Uani 1 1 d .
H5 H 0.9537 0.4719 0.9406 0.027 Uiso 1 1 calc R
C6 C 0.99408(11) 0.3933(2) 0.78084(10) 0.0237(3) Uani 1 1 d .
C7 C 1.00361(12) 0.2310(2) 0.70866(11) 0.0275(3) Uani 1 1 d .
H7 H 0.9600 0.1077 0.7230 0.033 Uiso 1 1 calc R
C8 C 1.07594(13) 0.2460(3) 0.61583(12) 0.0358(4) Uani 1 1 d .
H8 H 1.0823 0.1332 0.5674 0.043 Uiso 1 1 calc R
C9 C 1.13875(14) 0.4251(3) 0.59394(12) 0.0403(4) Uani 1 1 d .
H9 H 1.1872 0.4364 0.5298 0.048 Uiso 1 1 calc R
C10 C 1.13096(14) 0.5875(3) 0.66536(13) 0.0400(4) Uani 1 1 d .
H10 H 1.1745 0.7105 0.6505 0.048 Uiso 1 1 calc R
C11 C 1.05972(13) 0.5719(2) 0.75884(12) 0.0328(3) Uani 1 1 d .
H11 H 1.0557 0.6838 0.8082 0.039 Uiso 1 1 calc R
C12 C 0.77729(13) 0.6719(2) 0.81940(12) 0.0303(3) Uani 1 1 d .
C13 C 0.63539(12) 0.3843(3) 0.66703(10) 0.0330(4) Uani 1 1 d .
C14 C 0.71699(14) 0.4910(3) 0.58285(11) 0.0431(4) Uani 1 1 d .
H14A H 0.7451 0.6236 0.6123 0.065 Uiso 1 1 calc R
H14B H 0.6639 0.5089 0.5120 0.065 Uiso 1 1 calc R
H14C H 0.7942 0.4087 0.5703 0.065 Uiso 1 1 calc R
C15 C 0.51959(14) 0.5140(3) 0.69709(12) 0.0458(5) Uani 1 1 d .
H15A H 0.4700 0.4416 0.7513 0.069 Uiso 1 1 calc R
H15B H 0.4624 0.5415 0.6295 0.069 Uiso 1 1 calc R
H15C H 0.5521 0.6422 0.7297 0.069 Uiso 1 1 calc R
C16 C 0.58869(15) 0.1815(3) 0.62151(12) 0.0529(5) Uani 1 1 d .
H16A H 0.5374 0.1138 0.6763 0.079 Uiso 1 1 calc R
H16B H 0.6645 0.0976 0.6069 0.079 Uiso 1 1 calc R
H16C H 0.5339 0.2016 0.5518 0.079 Uiso 1 1 calc R
C17 C 0.71289(16) 0.7552(3) 1.06890(13) 0.0435(4) Uani 1 1 d .
H17A H 0.7285 0.8021 1.1463 0.065 Uiso 1 1 calc R
H17B H 0.6241 0.7933 1.0400 0.065 Uiso 1 1 calc R
H17C H 0.7769 0.8178 1.0229 0.065 Uiso 1 1 calc R

loop_
_atom_site_aniso_label
_atom_site_aniso_U_11
_atom_site_aniso_U_22
_atom_site_aniso_U_33
_atom_site_aniso_U_23
_atom_site_aniso_U_13
_atom_site_aniso_U_12
O1 0.0290(5) 0.0318(6) 0.0285(5) 0.0113(4) 0.0030(4) 0.0068(4)
O2 0.0234(4) 0.0209(5) 0.0202(4) -0.0019(4) -0.0014(3) -0.0015(3)
N1 0.0680(10) 0.0204(9) 0.0794(10) 0.0059(7) 0.0320(8) 0.0030(7)
C1 0.0472(9) 0.0796(14) 0.0257(7) -0.0062(8) 0.0094(6) -0.0068(9)
C2 0.0216(6) 0.0392(9) 0.0250(6) -0.0058(6) 0.0013(5) 0.0038(6)
C3 0.0220(6) 0.0236(7) 0.0254(6) -0.0010(5) 0.0034(5) -0.0011(5)
C4 0.0227(6) 0.0166(7) 0.0217(6) -0.0013(5) 0.0005(5) -0.0016(5)
C5 0.0219(6) 0.0234(8) 0.0222(6) 0.0001(5) -0.0007(5) -0.0028(5)
C6 0.0178(6) 0.0273(8) 0.0254(6) 0.0038(5) -0.0011(5) 0.0011(5)
C7 0.0222(6) 0.0288(8) 0.0318(7) 0.0010(6) 0.0043(5) 0.0010(5)
C8 0.0296(7) 0.0447(10) 0.0343(7) -0.0047(7) 0.0091(6) 0.0051(6)
C9 0.0325(7) 0.0561(12) 0.0339(8) 0.0073(7) 0.0124(6) 0.0015(7)
C10 0.0313(7) 0.0417(10) 0.0483(9) 0.0122(7) 0.0109(6) -0.0074(6)
C11 0.0282(6) 0.0319(8) 0.0385(8) 0.0011(6) 0.0039(5) -0.0050(6)
C12 0.0333(7) 0.0215(8) 0.0378(7) 0.0000(6) 0.0125(6) 0.0023(6)
C13 0.0205(6) 0.0589(11) 0.0193(6) 0.0040(6) -0.0006(5) 0.0016(6)
C14 0.0290(7) 0.0752(13) 0.0257(7) 0.0172(8) 0.0055(5) 0.0113(7)
C15 0.0256(7) 0.0837(15) 0.0282(7) 0.0150(8) 0.0030(5) 0.0151(8)
C16 0.0372(8) 0.0911(15) 0.0306(8) -0.0219(9) 0.0024(6) -0.0199(9)
C17 0.0403(8) 0.0452(11) 0.0433(9) -0.0212(7) -0.0074(7) 0.0088(7)

loop_
_atom_type_symbol
_atom_type_description
_atom_type_scat_dispersion_real
_atom_type_scat_dispersion_imag
_atom_type_scat_source
C C 0.0181 0.0091 'International Tables Vol C Tables 4.2.6.8 and 6.1.1.4'
H H 0.0000 0.0000 'International Tables Vol C Tables 4.2.6.8 and 6.1.1.4'
N N 0.0311 0.0180 'International Tables Vol C Tables 4.2.6.8 and 6.1.1.4'
O O 0.0492 0.0322 'International Tables Vol C Tables 4.2.6.8 and 6.1.1.4'

loop_
_exptl_crystal_face_index_h
_exptl_crystal_face_index_k
_exptl_crystal_face_index_l
_exptl_crystal_face_perp_dist
1.00 0.00 0.00 0.0540
-1.00 0.00 0.00 0.0630
0.00 -1.00 0.00 0.2790
0.00 1.00 0.00 0.2250
1.00 0.00 1.00 0.0680
-1.00 0.00 -1.00 0.0830
-1.00 0.00 2.00 0.0670
1.00 0.00 -2.00 0.0770

loop_
_geom_angle_atom_site_label_1
_geom_angle_atom_site_label_2
_geom_angle_atom_site_label_3
_geom_angle
C5 O1 H1D 105.6(13)
C4 O2 C13 125.86(11)
C2 C1 H1A 109.5
C2 C1 H1B 109.5
H1A C1 H1B 109.5
C2 C1 H1C 109.5
H1A C1 H1C 109.5
H1B C1 H1C 109.5
C17 C2 C1 109.97(14)
C17 C2 C3 113.77(12)
C1 C2 C3 107.77(12)
C17 C2 H2 108.4
C1 C2 H2 108.4
C3 C2 H2 108.4
C2 C3 C4 119.73(10)
C2 C3 H3A 107.4
C4 C3 H3A 107.4
C2 C3 H3B 107.4
C4 C3 H3B 107.4
H3A C3 H3B 106.9
O2 C4 C12 114.77(10)
O2 C4 C3 107.63(9)
C12 C4 C3 110.46(10)
O2 C4 C5 104.53(9)
C12 C4 C5 107.13(10)
C3 C4 C5 112.27(10)
O1 C5 C6 113.06(10)
O1 C5 C4 108.65(10)
C6 C5 C4 111.65(10)
O1 C5 H5 107.8
C6 C5 H5 107.8
C4 C5 H5 107.8
C7 C6 C11 118.60(12)
C7 C6 C5 121.51(11)
C11 C6 C5 119.88(12)
C6 C7 C8 120.90(13)
C6 C7 H7 119.6
C8 C7 H7 119.6
C9 C8 C7 119.90(14)
C9 C8 H8 120.0
C7 C8 H8 120.0
C10 C9 C8 119.89(13)
C10 C9 H9 120.1
C8 C9 H9 120.1
C9 C10 C11 120.23(14)
C9 C10 H10 119.9
C11 C10 H10 119.9
C10 C11 C6 120.47(14)
C10 C11 H11 119.8
C6 C11 H11 119.8
N1 C12 C4 175.31(17)
O2 C13 C16 101.74(13)
O2 C13 C15 112.07(10)
C16 C13 C15 110.67(13)
O2 C13 C14 110.15(10)
C16 C13 C14 110.06(13)
C15 C13 C14 111.72(14)
C13 C14 H14A 109.5
C13 C14 H14B 109.5
H14A C14 H14B 109.5
C13 C14 H14C 109.5
H14A C14 H14C 109.5
H14B C14 H14C 109.5
C13 C15 H15A 109.5
C13 C15 H15B 109.5
H15A C15 H15B 109.5
C13 C15 H15C 109.5
H15A C15 H15C 109.5
H15B C15 H15C 109.5
C13 C16 H16A 109.5
C13 C16 H16B 109.5
H16A C16 H16B 109.5
C13 C16 H16C 109.5
H16A C16 H16C 109.5
H16B C16 H16C 109.5
C2 C17 H17A 109.5
C2 C17 H17B 109.5
H17A C17 H17B 109.5
C2 C17 H17C 109.5
H17A C17 H17C 109.5
H17B C17 H17C 109.5

loop_
_geom_bond_atom_site_label_1
_geom_bond_atom_site_label_2
_geom_bond_distance
O1 C5 1.4117(17)
O1 H1D 0.845(19)
O2 C4 1.4216(15)
O2 C13 1.4553(15)
N1 C12 1.141(2)
C1 C2 1.523(2)
C1 H1A 0.9800
C1 H1B 0.9800
C1 H1C 0.9800
C2 C17 1.520(2)
C2 C3 1.5393(18)
C2 H2 1.0000
C3 C4 1.5426(16)
C3 H3A 0.9900
C3 H3B 0.9900
C4 C12 1.480(2)
C4 C5 1.5644(16)
C5 C6 1.5188(17)
C5 H5 1.0000
C6 C7 1.3866(19)
C6 C11 1.393(2)
C7 C8 1.3874(19)
C7 H7 0.9500
C8 C9 1.381(2)
C8 H8 0.9500
C9 C10 1.379(2)
C9 H9 0.9500
C10 C11 1.388(2)
C10 H10 0.9500
C11 H11 0.9500
C13 C16 1.510(3)
C13 C15 1.528(2)
C13 C14 1.531(2)
C14 H14A 0.9800
C14 H14B 0.9800
C14 H14C 0.9800
C15 H15A 0.9800
C15 H15B 0.9800
C15 H15C 0.9800
C16 H16A 0.9800
C16 H16B 0.9800
C16 H16C 0.9800
C17 H17A 0.9800
C17 H17B 0.9800
C17 H17C 0.9800

loop_
_geom_hbond_atom_site_label_D
_geom_hbond_atom_site_label_H
_geom_hbond_atom_site_label_A
_geom_hbond_distance_DH
_geom_hbond_distance_HA
_geom_hbond_distance_DA
_geom_hbond_angle_DHA
_geom_hbond_site_symmetry_A
O1 H1D N1 0.845(19) 2.15(2) 2.937(2) 155.6(18) 1_545
O1 H1D O2 0.845(19) 2.381(19) 2.7873(12) 110.1(16) .

loop_
_geom_torsion_atom_site_label_1
_geom_torsion_atom_site_label_2
_geom_torsion_atom_site_label_3
_geom_torsion_atom_site_label_4
_geom_torsion
C17 C2 C3 C4 74.16(15)
C1 C2 C3 C4 -163.63(13)
C13 O2 C4 C12 -22.95(16)
C13 O2 C4 C3 100.46(12)
C13 O2 C4 C5 -139.99(11)
C2 C3 C4 O2 168.93(11)
C2 C3 C4 C12 -65.07(15)
C2 C3 C4 C5 54.44(16)
O2 C4 C5 O1 -65.23(12)
C12 C4 C5 O1 172.58(10)
C3 C4 C5 O1 51.14(13)
O2 C4 C5 C6 60.12(13)
C12 C4 C5 C6 -62.07(13)
C3 C4 C5 C6 176.50(11)
O1 C5 C6 C7 31.14(16)
C4 C5 C6 C7 -91.73(14)
O1 C5 C6 C11 -149.85(11)
C4 C5 C6 C11 87.27(13)
C11 C6 C7 C8 -0.57(18)
C5 C6 C7 C8 178.45(11)
C6 C7 C8 C9 -0.5(2)
C7 C8 C9 C10 1.0(2)
C8 C9 C10 C11 -0.3(2)
C9 C10 C11 C6 -0.8(2)
C7 C6 C11 C10 1.22(19)
C5 C6 C11 C10 -177.81(12)
C4 O2 C13 C16 -167.49(10)
C4 O2 C13 C15 -49.24(17)
C4 O2 C13 C14 75.80(16)

loop_
_cod_related_entry_id
_cod_related_entry_code
_cod_related_entry_database
1 24747128 ChemSpider
